data_7210579
loop_
_publ_author_name
'Chen, Baokuan'
'Lin, Zhengguo'
'Wang, Bo'
'Feng, Xiao'
'Fan, Linyuan'
'Yang, Song'
'Huang, Xianqiang'
'Hu, Changwen'

_publ_section_title
;
 A new synthetic approach to functionalize oxomolybdenum complexes
;
_journal_issue 37
_journal_name_full CrystEngComm
_journal_page_first 7410
_journal_paper_doi 10.1039/c3ce40994e
_journal_volume 15
_journal_year 2013
_chemical_formula_moiety 'C10 H16 Mo8 N4 O26, 2(C5 H8 N2), 4(C5 H9 N2)'
_chemical_formula_sum 'C40 H68 Mo8 N16 O26'
_chemical_formula_weight 1956.58
_chemical_name_systematic
; 
 ? 
;
_space_group_IT_number 14
_symmetry_cell_setting monoclinic
_symmetry_space_group_name_Hall '-P 2ybc'
_symmetry_space_group_name_H-M 'P 1 21/c 1'
_atom_sites_solution_hydrogens geom
_atom_sites_solution_primary direct
_atom_sites_solution_secondary difmap
_audit_creation_method SHELXL-97
_cell_angle_alpha 90.00
_cell_angle_beta 109.758(3)
_cell_angle_gamma 90.00
_cell_formula_units_Z 2
_cell_length_a 12.1992(4)
_cell_length_b 23.5887(6)
_cell_length_c 11.8092(4)
_cell_measurement_reflns_used 6542
_cell_measurement_temperature 293(2)
_cell_measurement_theta_max 29.3984
_cell_measurement_theta_min 2.9446
_cell_volume 3198.19(18)
_computing_cell_refinement 'Bruker SAINT'
_computing_data_collection 'Bruker APEX2'
_computing_data_reduction 'Bruker SAINT'
_computing_molecular_graphics 'Bruker SHELXTL'
_computing_publication_material 'Bruker SHELXTL'
_computing_structure_refinement 'SHELXL-97 (Sheldrick, 2008)'
_computing_structure_solution 'SHELXS-97 (Sheldrick, 2008)'
_diffrn_ambient_temperature 296(2)
_diffrn_measured_fraction_theta_full 0.998
_diffrn_measured_fraction_theta_max 0.998
_diffrn_measurement_device_type 'Bruker APEX-II CCD'
_diffrn_measurement_method '\f and \w scans'
_diffrn_radiation_monochromator graphite
_diffrn_radiation_source 'fine-focus sealed tube'
_diffrn_radiation_type MoK\a
_diffrn_radiation_wavelength 0.71073
_diffrn_reflns_av_R_equivalents 0.0351
_diffrn_reflns_av_sigmaI/netI 0.0433
_diffrn_reflns_limit_h_max 14
_diffrn_reflns_limit_h_min -14
_diffrn_reflns_limit_k_max 28
_diffrn_reflns_limit_k_min -27
_diffrn_reflns_limit_l_max 14
_diffrn_reflns_limit_l_min -11
_diffrn_reflns_number 16270
_diffrn_reflns_theta_full 25.02
_diffrn_reflns_theta_max 25.02
_diffrn_reflns_theta_min 3.07
_exptl_absorpt_coefficient_mu 1.604
_exptl_absorpt_correction_T_max 0.726
_exptl_absorpt_correction_T_min 0.698
_exptl_absorpt_correction_type multi-scan
_exptl_absorpt_process_details
'Global rigid bond restraints (SIMU) were applied to keep thermalparameters reasonable.Constraint (DFIX 0.02 1.45 c12 c21 c17 c22) was necessary for sensible chemical distance.Such severe restraints were necessary due to the weak diffraction.'
_exptl_crystal_colour colorless
_exptl_crystal_density_diffrn 2.015
_exptl_crystal_density_method 'not measured'
_exptl_crystal_description block
_exptl_crystal_F_000 1896
_exptl_crystal_size_max 0.23
_exptl_crystal_size_mid 0.21
_exptl_crystal_size_min 0.20
_refine_diff_density_max 1.781
_refine_diff_density_min -1.371
_refine_diff_density_rms 0.142
_refine_ls_extinction_method none
_refine_ls_goodness_of_fit_ref 1.015
_refine_ls_hydrogen_treatment constr
_refine_ls_matrix_type full
_refine_ls_number_parameters 410
_refine_ls_number_reflns 5646
_refine_ls_number_restraints 260
_refine_ls_restrained_S_all 1.060
_refine_ls_R_factor_all 0.0530
_refine_ls_R_factor_gt 0.0402
_refine_ls_shift/su_max 0.021
_refine_ls_shift/su_mean 0.000
_refine_ls_structure_factor_coef Fsqd
_refine_ls_weighting_details 'calc w=1/[\s^2^(Fo^2^)+(0.0518P)^2^+15.1044P] where P=(Fo^2^+2Fc^2^)/3'
_refine_ls_weighting_scheme calc
_refine_ls_wR_factor_gt 0.1025
_refine_ls_wR_factor_ref 0.1104
_reflns_number_gt 4623
_reflns_number_total 5655
_reflns_threshold_expression >2sigma(I)
_cod_data_source_file c3ce40994e.txt
_cod_data_source_block 4
_cod_depositor_comments
;
The following automatic conversions were performed:

'_symmetry_cell_setting' value 'Monoclinic' changed to 'monoclinic'
according to /home/saulius/struct/CIF-dictionaries/cif_core.dic
dictionary named 'cif_core.dic' version 2.4.2 from 2011-04-26.

Automatic conversion script
Id: cif_fix_values 1891 2012-01-12 08:04:46Z andrius 
;
_cod_original_cell_volume 3198.20(18)
_cod_original_sg_symbol_H-M 'P 21/c'
_cod_database_code 7210579

loop_
_symmetry_equiv_pos_as_xyz
'x, y, z'
'-x, y+1/2, -z+1/2'
'-x, -y, -z'
'x, -y-1/2, z-1/2'

loop_
_atom_site_label
_atom_site_type_symbol
_atom_site_fract_x
_atom_site_fract_y
_atom_site_fract_z
_atom_site_U_iso_or_equiv
_atom_site_adp_type
_atom_site_occupancy
_atom_site_symmetry_multiplicity
_atom_site_calc_flag
_atom_site_refinement_flags
C1 C 0.6902(7) 0.2736(3) 0.6966(7) 0.0431(17) Uani 1 1 d U
H1 H 0.7656 0.2752 0.7516 0.052 Uiso 1 1 calc R
C2 C 0.5375(7) 0.2918(3) 0.5447(7) 0.0403(16) Uani 1 1 d U
H2 H 0.4868 0.3082 0.4749 0.048 Uiso 1 1 calc R
C3 C 0.5095(6) 0.2492(3) 0.6022(7) 0.0319(15) Uani 1 1 d U
C4 C 0.1212(8) 0.4068(4) 0.7977(8) 0.0549(18) Uani 1 1 d U
H4 H 0.0439 0.3962 0.7603 0.066 Uiso 1 1 calc R
C5 C 0.1749(7) 0.4059(3) 0.9127(6) 0.0406(15) Uani 1 1 d U
H5 H 0.1431 0.3946 0.9705 0.049 Uiso 1 1 calc R
C6 C 0.2974(8) 0.4366(4) 0.8264(7) 0.0558(17) Uani 1 1 d U
H6 H 0.3634 0.4504 0.8130 0.067 Uiso 1 1 calc R
N8 N 0.9470(6) 0.6397(3) 0.9606(6) 0.0451(16) Uani 1 1 d .
C8 C 0.9108(8) 0.6614(4) 0.8520(8) 0.056(2) Uani 1 1 d U
H8 H 0.8401 0.6523 0.7934 0.067 Uiso 1 1 calc R
C9 C 0.1785(8) 0.5472(4) 0.9588(8) 0.0569(17) Uani 1 1 d U
H9 H 0.1743 0.5338 1.0313 0.068 Uiso 1 1 calc R
C10 C 0.0972(7) 0.5452(4) 0.8604(8) 0.0485(16) Uani 1 1 d U
H10 H 0.0243 0.5296 0.8490 0.058 Uiso 1 1 calc R
C12 C 0.9734(11) 0.7361(6) 0.7298(10) 0.086(3) Uani 1 1 d DU
C13 C 1.0788(9) 0.6985(5) 0.9409(9) 0.075(2) Uani 1 1 d U
H13 H 1.1465 0.7199 0.9573 0.090 Uiso 1 1 calc R
C14 C 0.4025(10) 0.6391(5) 1.0805(9) 0.078(3) Uani 1 1 d U
H14A H 0.3830 0.6640 1.0121 0.093 Uiso 1 1 calc R
H14B H 0.4825 0.6448 1.1293 0.093 Uiso 1 1 calc R
H14C H 0.3533 0.6473 1.1269 0.093 Uiso 1 1 calc R
C15 C 0.3854(8) 0.5803(4) 1.0394(8) 0.065(2) Uani 1 1 d U
H15A H 0.3910 0.5559 1.1073 0.078 Uiso 1 1 calc R
H15B H 0.4469 0.5696 1.0088 0.078 Uiso 1 1 calc R
C16 C 0.2463(8) 0.5861(4) 0.8269(7) 0.0541(19) Uani 1 1 d U
H16 H 0.2939 0.6034 0.7900 0.065 Uiso 1 1 calc R
C17 C 0.1694(9) 0.4311(5) 0.6106(8) 0.074(2) Uani 1 1 d DU
C19 C 0.3933(8) 0.2249(4) 0.5757(9) 0.062(2) Uani 1 1 d U
H19 H 0.3666 0.1931 0.5278 0.074 Uiso 1 1 calc R
C20 C 0.3244(11) 0.2568(5) 0.6339(13) 0.102(4) Uani 1 1 d U
H20A H 0.3713 0.2650 0.7155 0.122 Uiso 1 1 calc R
H20B H 0.2579 0.2348 0.6330 0.122 Uiso 1 1 calc R
H20C H 0.2987 0.2917 0.5912 0.122 Uiso 1 1 calc R
C21 C 0.9696(18) 0.7078(8) 0.6432(17) 0.172(6) Uani 1 1 d DU
H21A H 1.0469 0.6960 0.6500 0.207 Uiso 1 1 calc R
H21B H 0.9370 0.7299 0.5713 0.207 Uiso 1 1 calc R
H21C H 0.9219 0.6750 0.6394 0.207 Uiso 1 1 calc R
C22 C 0.0558(13) 0.4328(8) 0.5516(13) 0.142(5) Uani 1 1 d DU
H22A H 0.0168 0.4484 0.6028 0.171 Uiso 1 1 calc R
H22B H 0.0276 0.3951 0.5280 0.171 Uiso 1 1 calc R
H22C H 0.0407 0.4561 0.4813 0.171 Uiso 1 1 calc R
Mo1 Mo 0.50197(4) 0.44460(2) 0.59630(4) 0.01822(14) Uani 1 1 d .
Mo2 Mo 0.73939(5) 0.38325(2) 0.55739(5) 0.02427(15) Uani 1 1 d .
Mo3 Mo 0.44030(5) 0.41592(2) 0.30850(5) 0.02168(15) Uani 1 1 d .
Mo4 Mo 0.77839(5) 0.50565(2) 0.68985(5) 0.02265(15) Uani 1 1 d .
N1 N 0.6462(5) 0.3084(2) 0.5983(5) 0.0323(13) Uani 1 1 d .
N2 N 0.6068(8) 0.2368(3) 0.7011(8) 0.070(2) Uani 1 1 d .
N3 N 0.1912(6) 0.4247(3) 0.7401(6) 0.0486(17) Uani 1 1 d .
N4 N 0.9868(7) 0.6977(3) 0.8356(7) 0.059(2) Uani 1 1 d .
N5 N 0.2722(6) 0.5713(3) 0.9451(5) 0.0445(16) Uani 1 1 d .
N6 N 0.1290(10) 0.5684(4) 0.7749(10) 0.110(4) Uani 1 1 d .
N7 N 0.2869(8) 0.4244(4) 0.9351(7) 0.078(3) Uani 1 1 d .
C7 C 1.0534(9) 0.6631(5) 1.0149(8) 0.066(2) Uani 1 1 d U
H7 H 1.1015 0.6554 1.0932 0.079 Uiso 1 1 calc R
O1 O 0.4707(4) 0.49583(18) 0.6888(4) 0.0240(9) Uani 1 1 d .
O2 O 0.3076(4) 0.46107(18) 0.2167(4) 0.0251(10) Uani 1 1 d .
O3 O 0.3990(3) 0.47162(16) 0.4406(3) 0.0195(9) Uani 1 1 d .
O4 O 0.4319(4) 0.38650(18) 0.6216(4) 0.0316(11) Uani 1 1 d .
O5 O 0.3633(4) 0.35620(19) 0.3174(4) 0.0341(11) Uani 1 1 d .
O6 O 0.5020(4) 0.3989(2) 0.2024(4) 0.0340(11) Uani 1 1 d .
O7 O 0.5644(4) 0.40627(17) 0.4607(4) 0.0225(9) Uani 1 1 d .
O8 O 0.7573(4) 0.3553(2) 0.4313(4) 0.0379(12) Uani 1 1 d .
O9 O 0.8538(4) 0.3567(2) 0.6751(4) 0.0385(12) Uani 1 1 d .
O10 O 0.7894(4) 0.45893(19) 0.5567(4) 0.0276(10) Uani 1 1 d .
O11 O 0.6612(4) 0.42962(17) 0.6797(4) 0.0220(9) Uani 1 1 d .
O12 O 0.8411(4) 0.5645(2) 0.6544(4) 0.0345(11) Uani 1 1 d .
O13 O 0.8900(4) 0.4770(2) 0.8088(4) 0.0339(11) Uani 1 1 d .

loop_
_atom_site_aniso_label
_atom_site_aniso_U_11
_atom_site_aniso_U_22
_atom_site_aniso_U_33
_atom_site_aniso_U_23
_atom_site_aniso_U_13
_atom_site_aniso_U_12
C1 0.039(4) 0.033(3) 0.052(4) 0.008(3) 0.009(3) 0.002(3)
C2 0.035(4) 0.027(3) 0.053(4) 0.006(3) 0.007(3) 0.002(3)
C3 0.026(3) 0.017(3) 0.050(4) 0.014(3) 0.009(3) -0.001(2)
C4 0.038(3) 0.080(4) 0.050(3) 0.006(3) 0.020(3) 0.000(3)
C5 0.030(3) 0.068(4) 0.032(3) 0.011(3) 0.021(3) 0.000(3)
C6 0.040(3) 0.088(4) 0.044(3) 0.011(3) 0.020(3) 0.000(3)
N8 0.036(4) 0.056(4) 0.044(4) -0.005(3) 0.016(3) -0.004(3)
C8 0.046(4) 0.076(5) 0.047(4) -0.012(4) 0.018(3) -0.020(4)
C9 0.047(3) 0.081(4) 0.051(3) 0.004(3) 0.027(3) -0.007(3)
C10 0.029(3) 0.073(4) 0.050(3) 0.000(3) 0.020(3) -0.004(3)
C12 0.085(5) 0.111(6) 0.062(5) -0.006(5) 0.026(4) -0.032(5)
C13 0.054(5) 0.104(6) 0.061(5) -0.011(4) 0.013(4) -0.033(4)
C14 0.064(6) 0.093(7) 0.057(5) 0.008(5) -0.004(5) -0.018(5)
C15 0.047(4) 0.087(5) 0.047(4) 0.006(4) -0.003(4) -0.004(4)
C16 0.043(4) 0.076(4) 0.041(4) 0.008(3) 0.012(3) -0.007(3)
C17 0.050(4) 0.126(5) 0.044(4) 0.014(4) 0.012(4) 0.008(4)
C19 0.046(4) 0.042(4) 0.091(5) 0.012(4) 0.013(4) -0.010(3)
C20 0.073(7) 0.076(7) 0.156(9) 0.020(7) 0.039(7) -0.011(6)
C21 0.162(10) 0.161(10) 0.153(10) 0.015(10) 0.000(10) -0.050(9)
C22 0.100(9) 0.237(11) 0.086(8) 0.016(8) 0.026(7) -0.011(9)
Mo1 0.0139(3) 0.0238(3) 0.0164(3) 0.0033(2) 0.0044(2) -0.0011(2)
Mo2 0.0169(3) 0.0291(3) 0.0253(3) -0.0005(2) 0.0051(2) 0.0029(2)
Mo3 0.0182(3) 0.0266(3) 0.0181(3) -0.0031(2) 0.0033(2) -0.0001(2)
Mo4 0.0140(3) 0.0311(3) 0.0213(3) -0.0013(2) 0.0039(2) -0.0026(2)
N1 0.033(3) 0.027(3) 0.033(3) 0.001(2) 0.006(3) 0.004(2)
N2 0.074(6) 0.058(5) 0.074(6) 0.010(4) 0.023(5) 0.010(4)
N3 0.036(4) 0.076(5) 0.034(3) 0.012(3) 0.013(3) 0.012(3)
N4 0.049(5) 0.080(5) 0.053(4) 0.003(4) 0.021(4) -0.017(4)
N5 0.032(4) 0.066(4) 0.033(3) 0.007(3) 0.007(3) -0.006(3)
N6 0.088(8) 0.096(7) 0.094(8) -0.033(6) -0.039(6) 0.019(6)
N7 0.080(7) 0.097(7) 0.059(5) 0.014(5) 0.027(5) 0.015(5)
C7 0.052(5) 0.098(5) 0.045(4) -0.010(4) 0.012(4) -0.020(4)
O1 0.021(2) 0.032(2) 0.020(2) 0.0011(18) 0.0076(18) -0.0017(18)
O2 0.022(2) 0.033(2) 0.018(2) -0.0022(18) 0.0034(18) -0.0014(19)
O3 0.014(2) 0.026(2) 0.017(2) 0.0028(17) 0.0038(16) 0.0005(17)
O4 0.034(3) 0.030(2) 0.034(3) 0.004(2) 0.014(2) -0.006(2)
O5 0.025(3) 0.033(2) 0.037(3) 0.000(2) 0.000(2) -0.007(2)
O6 0.030(3) 0.044(3) 0.029(3) -0.007(2) 0.011(2) 0.004(2)
O7 0.018(2) 0.027(2) 0.020(2) -0.0009(18) 0.0038(18) -0.0013(18)
O8 0.032(3) 0.046(3) 0.035(3) -0.006(2) 0.011(2) 0.004(2)
O9 0.023(3) 0.043(3) 0.041(3) 0.005(2) 0.000(2) 0.004(2)
O10 0.022(2) 0.034(2) 0.029(2) -0.002(2) 0.012(2) -0.0012(19)
O11 0.017(2) 0.028(2) 0.021(2) 0.0014(18) 0.0055(18) 0.0014(17)
O12 0.029(3) 0.041(3) 0.035(3) -0.006(2) 0.013(2) -0.012(2)
O13 0.019(2) 0.049(3) 0.030(2) 0.002(2) 0.003(2) 0.005(2)

loop_
_atom_type_symbol
_atom_type_description
_atom_type_scat_dispersion_real
_atom_type_scat_dispersion_imag
_atom_type_scat_source
C C 0.0033 0.0016 'International Tables Vol C Tables 4.2.6.8 and 6.1.1.4'
H H 0.0000 0.0000 'International Tables Vol C Tables 4.2.6.8 and 6.1.1.4'
N N 0.0061 0.0033 'International Tables Vol C Tables 4.2.6.8 and 6.1.1.4'
O O 0.0106 0.0060 'International Tables Vol C Tables 4.2.6.8 and 6.1.1.4'
Mo Mo -1.6832 0.6857 'International Tables Vol C Tables 4.2.6.8 and 6.1.1.4'

loop_
_geom_angle_atom_site_label_1
_geom_angle_atom_site_label_2
_geom_angle_atom_site_label_3
_geom_angle
_geom_angle_site_symmetry_1
_geom_angle_site_symmetry_3
N2 C1 N1 109.5(7) . .
N1 C2 C3 111.8(7) . .
C2 C3 N2 107.3(7) . .
C2 C3 C19 126.1(7) . .
N2 C3 C19 126.2(7) . .
C5 C4 N3 111.0(8) . .
C4 C5 N7 108.3(7) . .
N7 C6 N3 106.8(8) . .
C8 N8 C7 104.8(7) . .
N8 C8 N4 112.0(8) . .
C10 C9 N5 110.2(8) . .
C9 C10 N6 110.6(9) . .
C21 C12 N4 109.4(14) . .
C7 C13 N4 106.8(9) . .
C14 C15 N5 112.3(8) . .
N5 C16 N6 102.6(8) . .
C22 C17 N3 109.8(10) . .
C3 C19 C20 111.5(9) . .
O4 Mo1 O1 102.6(2) . .
O4 Mo1 O11 104.3(2) . .
O1 Mo1 O11 101.86(19) . .
O4 Mo1 O3 103.2(2) . .
O1 Mo1 O3 98.96(18) . .
O11 Mo1 O3 140.61(17) . .
O4 Mo1 O7 96.64(19) . .
O1 Mo1 O7 160.53(17) . .
O11 Mo1 O7 75.74(16) . .
O3 Mo1 O7 73.58(16) . .
O4 Mo1 O3 179.53(19) . 3_666
O1 Mo1 O3 77.15(16) . 3_666
O11 Mo1 O3 76.12(15) . 3_666
O3 Mo1 O3 76.46(16) . 3_666
O7 Mo1 O3 83.57(14) . 3_666
O8 Mo2 O9 104.8(2) . .
O8 Mo2 O10 103.0(2) . .
O9 Mo2 O10 99.9(2) . .
O8 Mo2 O7 91.8(2) . .
O9 Mo2 O7 157.1(2) . .
O10 Mo2 O7 91.35(17) . .
O8 Mo2 N1 96.2(2) . .
O9 Mo2 N1 82.6(2) . .
O10 Mo2 N1 159.2(2) . .
O7 Mo2 N1 79.97(18) . .
O8 Mo2 O11 161.47(19) . .
O9 Mo2 O11 93.5(2) . .
O10 Mo2 O11 75.66(16) . .
O7 Mo2 O11 69.86(15) . .
N1 Mo2 O11 83.64(18) . .
O6 Mo3 O5 103.7(2) . .
O6 Mo3 O7 104.7(2) . .
O5 Mo3 O7 96.84(19) . .
O6 Mo3 O2 102.2(2) . .
O5 Mo3 O2 96.6(2) . .
O7 Mo3 O2 146.09(17) . .
O6 Mo3 O3 155.66(19) . .
O5 Mo3 O3 100.58(19) . .
O7 Mo3 O3 73.08(16) . .
O2 Mo3 O3 73.90(15) . .
O6 Mo3 O1 84.36(19) . 3_666
O5 Mo3 O1 171.6(2) . 3_666
O7 Mo3 O1 83.01(16) . 3_666
O2 Mo3 O1 79.33(16) . 3_666
O3 Mo3 O1 71.30(14) . 3_666
O12 Mo4 O13 102.9(2) . .
O12 Mo4 O2 100.7(2) . 3_666
O13 Mo4 O2 97.2(2) . 3_666
O12 Mo4 O10 95.9(2) . .
O13 Mo4 O10 100.5(2) . .
O2 Mo4 O10 152.33(18) 3_666 .
O12 Mo4 O3 92.61(19) . 3_666
O13 Mo4 O3 163.24(19) . 3_666
O2 Mo4 O3 73.26(16) 3_666 3_666
O10 Mo4 O3 84.05(16) . 3_666
O12 Mo4 O11 163.17(19) . .
O13 Mo4 O11 92.44(19) . .
O2 Mo4 O11 84.09(16) 3_666 .
O10 Mo4 O11 74.14(16) . .
O3 Mo4 O11 73.16(14) 3_666 .
C2 N1 C1 105.6(6) . .
C2 N1 Mo2 129.1(5) . .
C1 N1 Mo2 124.9(5) . .
C1 N2 C3 105.8(7) . .
C4 N3 C6 107.0(7) . .
C4 N3 C17 130.2(8) . .
C6 N3 C17 122.8(7) . .
C8 N4 C13 106.1(8) . .
C8 N4 C12 128.7(8) . .
C13 N4 C12 124.9(8) . .
C9 N5 C16 108.7(7) . .
C9 N5 C15 126.4(7) . .
C16 N5 C15 124.9(7) . .
C10 N6 C16 107.8(8) . .
C6 N7 C5 106.9(8) . .
C13 C7 N8 110.3(9) . .
Mo1 O1 Mo3 115.0(2) . 3_666
Mo4 O2 Mo3 114.7(2) 3_666 .
Mo1 O3 Mo3 104.01(17) . .
Mo1 O3 Mo4 152.2(2) . 3_666
Mo3 O3 Mo4 93.10(14) . 3_666
Mo1 O3 Mo1 103.54(16) . 3_666
Mo3 O3 Mo1 96.36(14) . 3_666
Mo4 O3 Mo1 96.01(14) 3_666 3_666
Mo3 O7 Mo2 149.2(2) . .
Mo3 O7 Mo1 105.97(19) . .
Mo2 O7 Mo1 104.34(17) . .
Mo2 O10 Mo4 114.7(2) . .
Mo1 O11 Mo2 109.75(18) . .
Mo1 O11 Mo4 113.41(19) . .
Mo2 O11 Mo4 91.25(15) . .

loop_
_geom_bond_atom_site_label_1
_geom_bond_atom_site_label_2
_geom_bond_distance
_geom_bond_site_symmetry_2
C1 N2 1.352(11) .
C1 N1 1.375(9) .
C2 N1 1.321(9) .
C2 C3 1.321(10) .
C3 N2 1.387(10) .
C3 C19 1.462(11) .
C4 C5 1.294(11) .
C4 N3 1.328(10) .
C5 N7 1.372(12) .
C6 N7 1.363(11) .
C6 N3 1.379(11) .
N8 C8 1.311(11) .
N8 C7 1.357(11) .
C8 N4 1.325(11) .
C9 C10 1.248(12) .
C9 N5 1.336(10) .
C10 N6 1.316(15) .
C12 C21 1.21(2) .
C12 N4 1.508(13) .
C13 C7 1.320(13) .
C13 N4 1.364(12) .
C14 C15 1.463(14) .
C15 N5 1.467(10) .
C16 N5 1.367(10) .
C16 N6 1.416(13) .
C17 C22 1.325(16) .
C17 N3 1.469(11) .
C19 C20 1.462(15) .
Mo1 O4 1.694(4) .
Mo1 O1 1.756(4) .
Mo1 O11 1.891(4) .
Mo1 O3 1.950(4) .
Mo1 O7 2.187(4) .
Mo1 O3 2.431(4) 3_666
Mo2 O8 1.708(5) .
Mo2 O9 1.721(5) .
Mo2 O10 1.888(4) .
Mo2 O7 2.123(4) .
Mo2 N1 2.238(6) .
Mo2 O11 2.264(4) .
Mo3 O6 1.714(4) .
Mo3 O5 1.716(4) .
Mo3 O7 1.933(4) .
Mo3 O2 1.935(4) .
Mo3 O3 2.223(4) .
Mo3 O1 2.343(4) 3_666
Mo4 O12 1.704(5) .
Mo4 O13 1.730(4) .
Mo4 O2 1.928(4) 3_666
Mo4 O10 1.962(4) .
Mo4 O3 2.256(4) 3_666
Mo4 O11 2.271(4) .
O1 Mo3 2.343(4) 3_666
O2 Mo4 1.928(4) 3_666
O3 Mo4 2.256(4) 3_666
O3 Mo1 2.431(4) 3_666
